data_7717731
loop_
_publ_author_name
'Mandal, Suman'
'Lahkar, Bikash'
'Muduli, Gopendra'
'Rawat, Arushi'
'Sahu, Abhilash'
'Tsutsumi, Osamu'
'Prabusankar, Ganesan'

_publ_section_title
;
 Fluorescent zinc(II) thione and selone complexes for light-emitting
 applications.
;
_journal_name_full 'Dalton transactions (Cambridge, England : 2003)'
_journal_paper_doi 10.1039/d4dt02924k
_journal_year 2024
_chemical_formula_moiety 'C42 H40 I2 N4 S2 Zn'
_chemical_formula_sum 'C42 H40 I2 N4 S2 Zn'
_chemical_formula_weight 984.07
_space_group_crystal_system monoclinic
_space_group_IT_number 14
_space_group_name_Hall '-P 2ybc'
_space_group_name_H-M_alt 'P 1 21/c 1'
_atom_sites_solution_hydrogens geom
_atom_sites_solution_primary dual
_audit_creation_date 2024-06-23
_audit_creation_method
;
Olex2 1.5
(compiled 2024.02.16 svn.r378c4104 for OlexSys, GUI svn.r6928)
;
_audit_update_record
;
2024-10-18 deposited with the CCDC.	2024-12-02 downloaded from the CCDC.
;
_cell_angle_alpha 90
_cell_angle_beta 98.777(6)
_cell_angle_gamma 90
_cell_formula_units_Z 4
_cell_length_a 10.1471(17)
_cell_length_b 18.739(3)
_cell_length_c 22.137(4)
_cell_measurement_reflns_used 1688
_cell_measurement_temperature 273(2)
_cell_measurement_theta_max 19.11
_cell_measurement_theta_min 2.30
_cell_volume 4160.0(12)
_computing_cell_refinement 'SAINT V8.40B (?, 2016)'
_computing_data_reduction 'SAINT V8.40B (?, 2016)'
_computing_molecular_graphics 'Olex2 1.5 (Dolomanov et al., 2009)'
_computing_publication_material 'Olex2 1.5 (Dolomanov et al., 2009)'
_computing_structure_refinement 'SHELXL 2018/3 (Sheldrick, 2015)'
_computing_structure_solution 'SHELXT 2018/2 (Sheldrick, 2018)'
_diffrn_ambient_temperature 273.15
_diffrn_measured_fraction_theta_full 1.000
_diffrn_measured_fraction_theta_max 0.989
_diffrn_measurement_device_type 'Bruker APEX-II CCD'
_diffrn_measurement_method '\f and \w scans'
_diffrn_radiation_type MoK\a
_diffrn_radiation_wavelength 0.71073
_diffrn_reflns_av_R_equivalents 0.1543
_diffrn_reflns_av_unetI/netI 0.0629
_diffrn_reflns_Laue_measured_fraction_full 1.000
_diffrn_reflns_Laue_measured_fraction_max 0.989
_diffrn_reflns_limit_h_max 12
_diffrn_reflns_limit_h_min -13
_diffrn_reflns_limit_k_max 24
_diffrn_reflns_limit_k_min -23
_diffrn_reflns_limit_l_max 28
_diffrn_reflns_limit_l_min -28
_diffrn_reflns_number 148885
_diffrn_reflns_point_group_measured_fraction_full 1.000
_diffrn_reflns_point_group_measured_fraction_max 0.989
_diffrn_reflns_theta_full 25.242
_diffrn_reflns_theta_max 27.351
_diffrn_reflns_theta_min 1.862
_diffrn_source_current 1.4
_diffrn_source_power 0.07
_diffrn_source_voltage 50.0
_diffrn_standards_number 0
_exptl_absorpt_coefficient_mu 2.209
_exptl_absorpt_correction_T_max 0.7455
_exptl_absorpt_correction_T_min 0.5584
_exptl_absorpt_correction_type none
_exptl_crystal_colour 'metallic light colourless'
_exptl_crystal_colour_lustre metallic
_exptl_crystal_colour_modifier light
_exptl_crystal_colour_primary colourless
_exptl_crystal_density_diffrn 1.571
_exptl_crystal_description plate
_exptl_crystal_F_000 1952
_exptl_crystal_size_max 0.2
_exptl_crystal_size_mid 0.17
_exptl_crystal_size_min 0.16
_refine_diff_density_max 0.881
_refine_diff_density_min -0.952
_refine_diff_density_rms 0.081
_refine_ls_extinction_method none
_refine_ls_goodness_of_fit_ref 1.016
_refine_ls_hydrogen_treatment constr
_refine_ls_matrix_type full
_refine_ls_number_parameters 464
_refine_ls_number_reflns 9316
_refine_ls_number_restraints 0
_refine_ls_restrained_S_all 1.016
_refine_ls_R_factor_all 0.0995
_refine_ls_R_factor_gt 0.0471
_refine_ls_shift/su_max 0.001
_refine_ls_shift/su_mean 0.000
_refine_ls_structure_factor_coef Fsqd
_refine_ls_weighting_details 'w=1/[\s^2^(Fo^2^)+(0.0339P)^2^+4.6072P] where P=(Fo^2^+2Fc^2^)/3'
_refine_ls_weighting_scheme calc
_refine_ls_wR_factor_gt 0.0908
_refine_ls_wR_factor_ref 0.1076
_reflns_Friedel_coverage 0.000
_reflns_number_gt 5740
_reflns_number_total 9316
_reflns_threshold_expression 'I > 2\s(I)'
_cod_data_source_file d4dt02924k2.cif
_cod_data_source_block 3
_cod_database_code 7717731
_shelx_shelxl_version_number 2018/3
_shelx_space_group_comment
;
The symmetry employed for this shelxl refinement is uniquely defined
by the following loop, which should always be used as a source of
symmetry information in preference to the above space-group names.
They are only intended as comments.
;
_shelx_estimated_absorpt_t_max 0.719
_shelx_estimated_absorpt_t_min 0.666
_olex2_refinement_description
;
1.a Ternary CH refined with riding coordinates:
 C42(H42), C38(H38)
1.b Secondary CH2 refined with riding coordinates:
 C7(H7A,H7B), C23(H23A,H23B)
1.c Aromatic/amide H refined with riding coordinates:
 C2(H2), C41(H41), C11(H11), C13(H13), C14(H14), C15(H15), C16(H16), C17(H17),
 C18(H18), C19(H19), C20(H20), C21(H21), C22(H22), C26(H26), C27(H27), C28(H28),
  C29(H29), C31(H31), C33(H33), C34(H34), C35(H35), C36(H36)
1.d Idealised Me refined as rotating group:
 C5(H5A,H5B,H5C), C6(H6A,H6B,H6C), C39(H39A,H39B,H39C), C40(H40A,H40B,H40C)
;
_olex2_submission_special_instructions 'No special instructions were received'

loop_
_space_group_symop_operation_xyz
'x, y, z'
'-x, y+1/2, -z+1/2'
'-x, -y, -z'
'x, -y-1/2, z-1/2'

loop_
_atom_site_label
_atom_site_type_symbol
_atom_site_fract_x
_atom_site_fract_y
_atom_site_fract_z
_atom_site_U_iso_or_equiv
_atom_site_adp_type
_atom_site_occupancy
_atom_site_site_symmetry_order
_atom_site_calc_flag
_atom_site_refinement_flags_posn
_atom_site_refinement_flags_adp
_atom_site_refinement_flags_occupancy
_atom_site_disorder_assembly
_atom_site_disorder_group
I1 I 0.42339(3) 0.31849(2) 0.47980(2) 0.07718(14) Uani 1 1 d . . . . .
I2 I 0.20189(4) 0.24304(2) 0.62445(2) 0.07268(14) Uani 1 1 d . . . . .
Zn1 Zn 0.19806(5) 0.29383(3) 0.51434(2) 0.04587(14) Uani 1 1 d . . . . .
S1 S 0.06913(12) 0.40082(6) 0.50405(5) 0.0505(3) Uani 1 1 d . . . . .
S2 S 0.07712(11) 0.20838(7) 0.44886(5) 0.0494(3) Uani 1 1 d . . . . .
N1 N 0.1643(3) 0.44315(19) 0.62083(16) 0.0474(9) Uani 1 1 d . . . . .
N2 N -0.0474(4) 0.4236(2) 0.60581(16) 0.0502(9) Uani 1 1 d . . . . .
C3 C 0.3654(4) 0.5713(2) 0.64919(19) 0.0466(11) Uani 1 1 d . . . . .
C4 C 0.1719(4) 0.2013(2) 0.39161(17) 0.0404(10) Uani 1 1 d . . . . .
N5 N 0.1515(4) 0.2336(2) 0.33667(16) 0.0501(9) Uani 1 1 d . . . . .
N6 N 0.2773(3) 0.15845(19) 0.39141(14) 0.0425(8) Uani 1 1 d . . . . .
C1 C 0.0618(4) 0.4228(2) 0.57878(19) 0.0438(10) Uani 1 1 d . . . . .
C2 C 0.1190(5) 0.4554(3) 0.6753(2) 0.0610(13) Uani 1 1 d . . . . .
H2 H 0.170241 0.469525 0.711789 0.073 Uiso 1 1 calc R U . . .
C41 C -0.0116(5) 0.4433(3) 0.6662(2) 0.0631(14) Uani 1 1 d . . . . .
H41 H -0.068465 0.447340 0.695171 0.076 Uiso 1 1 calc R U . . .
C42 C -0.1833(5) 0.4036(3) 0.5761(2) 0.0604(13) Uani 1 1 d . . . . .
H42 H -0.182203 0.400005 0.532005 0.072 Uiso 1 1 calc R U . . .
C5 C -0.2829(5) 0.4604(3) 0.5864(3) 0.0851(18) Uani 1 1 d . . . . .
H5A H -0.289261 0.463079 0.629208 0.128 Uiso 1 1 calc R U . . .
H5B H -0.368554 0.448715 0.563855 0.128 Uiso 1 1 calc R U . . .
H5C H -0.254121 0.505698 0.572843 0.128 Uiso 1 1 calc R U . . .
C6 C -0.2176(6) 0.3305(3) 0.5990(3) 0.099(2) Uani 1 1 d . . . . .
H6A H -0.151058 0.296697 0.591296 0.148 Uiso 1 1 calc R U . . .
H6B H -0.303109 0.315864 0.577961 0.148 Uiso 1 1 calc R U . . .
H6C H -0.220309 0.332868 0.642070 0.148 Uiso 1 1 calc R U . . .
C7 C 0.3030(4) 0.4492(3) 0.6087(2) 0.0547(12) Uani 1 1 d . . . . .
H7A H 0.302359 0.467630 0.567750 0.066 Uiso 1 1 calc R U . . .
H7B H 0.342951 0.402069 0.610560 0.066 Uiso 1 1 calc R U . . .
C8 C 0.3868(4) 0.4973(3) 0.65365(19) 0.0486(11) Uani 1 1 d . . . . .
C9 C 0.4879(5) 0.4692(3) 0.6974(2) 0.0519(12) Uani 1 1 d . . . . .
C10 C 0.5722(5) 0.5177(3) 0.7366(2) 0.0594(13) Uani 1 1 d . . . . .
C11 C 0.5479(5) 0.5898(3) 0.7320(2) 0.0630(14) Uani 1 1 d . . . . .
H11 H 0.600974 0.620442 0.758351 0.076 Uiso 1 1 calc R U . . .
C12 C 0.4477(5) 0.6184(3) 0.6898(2) 0.0538(12) Uani 1 1 d . . . . .
C13 C 0.2649(5) 0.6028(3) 0.6059(2) 0.0582(12) Uani 1 1 d . . . . .
H13 H 0.208895 0.573373 0.579672 0.070 Uiso 1 1 calc R U . . .
C14 C 0.2479(6) 0.6739(3) 0.6016(3) 0.0711(15) Uani 1 1 d . . . . .
H14 H 0.181321 0.692743 0.572378 0.085 Uiso 1 1 calc R U . . .
C15 C 0.3303(6) 0.7200(3) 0.6410(3) 0.0779(17) Uani 1 1 d . . . . .
H15 H 0.318904 0.769143 0.637196 0.093 Uiso 1 1 calc R U . . .
C16 C 0.4251(6) 0.6935(3) 0.6841(3) 0.0721(15) Uani 1 1 d . . . . .
H16 H 0.476891 0.724510 0.710716 0.087 Uiso 1 1 calc R U . . .
C17 C 0.6794(6) 0.4893(4) 0.7789(2) 0.0779(17) Uani 1 1 d . . . . .
H17 H 0.734268 0.520515 0.803931 0.094 Uiso 1 1 calc R U . . .
C18 C 0.7032(7) 0.4203(5) 0.7836(3) 0.095(2) Uani 1 1 d . . . . .
H18 H 0.774681 0.403626 0.811312 0.114 Uiso 1 1 calc R U . . .
C19 C 0.6217(7) 0.3720(4) 0.7470(3) 0.089(2) Uani 1 1 d . . . . .
H19 H 0.639147 0.323353 0.751168 0.107 Uiso 1 1 calc R U . . .
C20 C 0.5155(5) 0.3951(3) 0.7048(2) 0.0684(14) Uani 1 1 d . . . . .
H20 H 0.462026 0.362016 0.681173 0.082 Uiso 1 1 calc R U . . .
C21 C 0.2435(5) 0.2101(3) 0.3027(2) 0.0627(13) Uani 1 1 d . . . . .
H21 H 0.249340 0.223698 0.262769 0.075 Uiso 1 1 calc R U . . .
C22 C 0.3241(5) 0.1640(3) 0.33644(19) 0.0551(12) Uani 1 1 d . . . . .
H22 H 0.397054 0.140338 0.325052 0.066 Uiso 1 1 calc R U . . .
C23 C 0.3374(5) 0.1153(2) 0.44428(19) 0.0501(11) Uani 1 1 d . . . . .
H23A H 0.267687 0.100272 0.467010 0.060 Uiso 1 1 calc R U . . .
H23B H 0.399545 0.144749 0.471104 0.060 Uiso 1 1 calc R U . . .
C24 C 0.4090(4) 0.0508(2) 0.42641(18) 0.0460(11) Uani 1 1 d . . . . .
C25 C 0.5497(5) 0.0497(3) 0.4352(2) 0.0522(12) Uani 1 1 d . . . . .
C26 C 0.6307(5) 0.1102(3) 0.4552(2) 0.0669(14) Uani 1 1 d . . . . .
H26 H 0.590528 0.153165 0.462995 0.080 Uiso 1 1 calc R U . . .
C27 C 0.7656(6) 0.1054(4) 0.4630(3) 0.089(2) Uani 1 1 d . . . . .
H27 H 0.816847 0.145421 0.475353 0.107 Uiso 1 1 calc R U . . .
C28 C 0.8292(7) 0.0410(5) 0.4527(3) 0.098(2) Uani 1 1 d . . . . .
H28 H 0.921849 0.038641 0.458648 0.118 Uiso 1 1 calc R U . . .
C29 C 0.7578(7) -0.0167(4) 0.4345(3) 0.086(2) Uani 1 1 d . . . . .
H29 H 0.801901 -0.059093 0.428616 0.104 Uiso 1 1 calc R U . . .
C30 C 0.6158(5) -0.0156(3) 0.4238(2) 0.0631(14) Uani 1 1 d . . . . .
C31 C 0.5385(7) -0.0751(3) 0.4027(2) 0.0778(18) Uani 1 1 d . . . . .
H31 H 0.581864 -0.117262 0.395431 0.093 Uiso 1 1 calc R U . . .
C32 C 0.4007(7) -0.0740(3) 0.3923(2) 0.0689(14) Uani 1 1 d . . . . .
C33 C 0.3241(10) -0.1348(4) 0.3723(3) 0.106(2) Uani 1 1 d . . . . .
H33 H 0.366514 -0.177252 0.365095 0.127 Uiso 1 1 calc R U . . .
C34 C 0.1883(10) -0.1315(5) 0.3634(4) 0.124(3) Uani 1 1 d . . . . .
H34 H 0.138377 -0.171991 0.350980 0.149 Uiso 1 1 calc R U . . .
C35 C 0.1248(8) -0.0685(5) 0.3727(3) 0.108(2) Uani 1 1 d . . . . .
H35 H 0.032090 -0.066882 0.365474 0.130 Uiso 1 1 calc R U . . .
C36 C 0.1928(6) -0.0092(3) 0.3918(2) 0.0765(16) Uani 1 1 d . . . . .
H36 H 0.146542 0.032608 0.397198 0.092 Uiso 1 1 calc R U . . .
C37 C 0.3353(5) -0.0092(3) 0.4042(2) 0.0580(12) Uani 1 1 d . . . . .
C38 C 0.0447(5) 0.2859(3) 0.3172(2) 0.0721(15) Uani 1 1 d . . . . .
H38 H -0.000625 0.295583 0.352404 0.086 Uiso 1 1 calc R U . . .
C39 C 0.0996(8) 0.3536(4) 0.2987(4) 0.135(3) Uani 1 1 d . . . . .
H39A H 0.158800 0.373364 0.332540 0.202 Uiso 1 1 calc R U . . .
H39B H 0.028092 0.386524 0.286184 0.202 Uiso 1 1 calc R U . . .
H39C H 0.147729 0.345280 0.265247 0.202 Uiso 1 1 calc R U . . .
C40 C -0.0552(6) 0.2521(4) 0.2682(3) 0.108(2) Uani 1 1 d . . . . .
H40A H -0.013916 0.243232 0.232657 0.163 Uiso 1 1 calc R U . . .
H40B H -0.129537 0.283804 0.257619 0.163 Uiso 1 1 calc R U . . .
H40C H -0.085828 0.207912 0.282943 0.163 Uiso 1 1 calc R U . . .

loop_
_atom_site_aniso_label
_atom_site_aniso_U_11
_atom_site_aniso_U_22
_atom_site_aniso_U_33
_atom_site_aniso_U_23
_atom_site_aniso_U_13
_atom_site_aniso_U_12
I1 0.0487(2) 0.0872(3) 0.1002(3) -0.0321(2) 0.02583(19) -0.01066(19)
I2 0.1139(3) 0.0636(2) 0.04099(17) 0.00115(15) 0.01327(18) 0.0162(2)
Zn1 0.0474(3) 0.0524(3) 0.0387(3) -0.0078(2) 0.0092(2) 0.0057(2)
S1 0.0531(7) 0.0558(7) 0.0424(6) -0.0022(5) 0.0065(5) 0.0120(6)
S2 0.0421(6) 0.0608(7) 0.0472(6) -0.0105(5) 0.0128(5) -0.0026(5)
N1 0.043(2) 0.050(2) 0.050(2) -0.0125(17) 0.0125(17) -0.0031(18)
N2 0.042(2) 0.061(2) 0.050(2) -0.0052(18) 0.0143(17) -0.0017(18)
C3 0.037(2) 0.056(3) 0.049(3) -0.004(2) 0.013(2) 0.001(2)
C4 0.039(2) 0.044(2) 0.037(2) -0.0032(18) 0.0039(18) 0.001(2)
N5 0.048(2) 0.061(2) 0.041(2) 0.0073(17) 0.0070(17) 0.0153(19)
N6 0.045(2) 0.049(2) 0.0345(18) 0.0026(15) 0.0089(15) 0.0073(17)
C1 0.046(3) 0.037(2) 0.049(2) -0.0031(19) 0.010(2) 0.005(2)
C2 0.064(3) 0.071(3) 0.050(3) -0.020(2) 0.016(2) -0.009(3)
C41 0.060(3) 0.076(4) 0.058(3) -0.013(3) 0.028(3) -0.004(3)
C42 0.042(3) 0.077(4) 0.063(3) -0.001(3) 0.010(2) 0.000(3)
C5 0.057(4) 0.087(4) 0.113(5) 0.011(4) 0.020(3) 0.010(3)
C6 0.066(4) 0.074(4) 0.145(6) 0.011(4) -0.016(4) -0.015(3)
C7 0.046(3) 0.062(3) 0.057(3) -0.021(2) 0.011(2) 0.002(2)
C8 0.042(3) 0.060(3) 0.045(2) -0.009(2) 0.014(2) 0.000(2)
C9 0.047(3) 0.059(3) 0.053(3) 0.008(2) 0.021(2) 0.006(2)
C10 0.048(3) 0.086(4) 0.044(3) 0.003(3) 0.007(2) 0.007(3)
C11 0.057(3) 0.077(4) 0.055(3) -0.020(3) 0.009(2) -0.008(3)
C12 0.048(3) 0.059(3) 0.055(3) -0.011(2) 0.010(2) 0.001(2)
C13 0.046(3) 0.072(4) 0.056(3) 0.000(3) 0.008(2) 0.005(3)
C14 0.066(4) 0.080(4) 0.069(3) 0.009(3) 0.018(3) 0.014(3)
C15 0.087(4) 0.053(3) 0.099(5) 0.002(3) 0.033(4) 0.011(3)
C16 0.074(4) 0.058(4) 0.086(4) -0.019(3) 0.020(3) -0.007(3)
C17 0.065(4) 0.110(5) 0.055(3) 0.003(3) -0.004(3) 0.017(4)
C18 0.086(5) 0.135(7) 0.063(4) 0.026(4) 0.003(3) 0.025(5)
C19 0.093(5) 0.087(5) 0.093(5) 0.042(4) 0.037(4) 0.033(4)
C20 0.067(4) 0.076(4) 0.067(3) 0.015(3) 0.024(3) 0.002(3)
C21 0.067(3) 0.081(4) 0.041(2) 0.011(2) 0.013(2) 0.015(3)
C22 0.057(3) 0.070(3) 0.042(2) 0.003(2) 0.019(2) 0.016(3)
C23 0.053(3) 0.058(3) 0.039(2) 0.007(2) 0.008(2) 0.008(2)
C24 0.051(3) 0.048(3) 0.039(2) 0.0051(19) 0.008(2) 0.008(2)
C25 0.058(3) 0.051(3) 0.050(3) 0.017(2) 0.017(2) 0.008(2)
C26 0.055(3) 0.074(4) 0.072(3) 0.018(3) 0.009(3) 0.000(3)
C27 0.062(4) 0.116(6) 0.088(4) 0.031(4) 0.007(3) -0.020(4)
C28 0.051(4) 0.161(8) 0.084(5) 0.049(5) 0.014(3) 0.020(5)
C29 0.081(5) 0.116(6) 0.068(4) 0.044(4) 0.031(3) 0.045(4)
C30 0.067(4) 0.077(4) 0.049(3) 0.024(3) 0.020(2) 0.032(3)
C31 0.127(6) 0.055(4) 0.059(3) 0.006(3) 0.038(3) 0.031(4)
C32 0.088(4) 0.061(4) 0.059(3) 0.001(3) 0.016(3) 0.006(3)
C33 0.162(8) 0.063(4) 0.094(5) -0.028(4) 0.026(5) -0.016(5)
C34 0.146(8) 0.109(7) 0.110(6) -0.034(5) -0.004(6) -0.060(6)
C35 0.106(6) 0.111(6) 0.100(5) -0.017(5) -0.007(4) -0.030(5)
C36 0.076(4) 0.081(4) 0.068(3) 0.001(3) -0.004(3) -0.010(3)
C37 0.066(4) 0.057(3) 0.052(3) 0.000(2) 0.013(2) -0.001(3)
C38 0.066(4) 0.089(4) 0.060(3) 0.014(3) 0.008(3) 0.027(3)
C39 0.119(6) 0.065(5) 0.214(9) 0.027(5) 0.006(6) 0.023(4)
C40 0.065(4) 0.153(7) 0.100(5) 0.027(5) -0.012(4) 0.015(4)

loop_
_atom_type_symbol
_atom_type_description
_atom_type_scat_dispersion_real
_atom_type_scat_dispersion_imag
_atom_type_scat_source
C C 0.0033 0.0016 'International Tables Vol C Tables 4.2.6.8 and 6.1.1.4'
H H 0.0000 0.0000 'International Tables Vol C Tables 4.2.6.8 and 6.1.1.4'
I I -0.4742 1.8119 'International Tables Vol C Tables 4.2.6.8 and 6.1.1.4'
N N 0.0061 0.0033 'International Tables Vol C Tables 4.2.6.8 and 6.1.1.4'
S S 0.1246 0.1234 'International Tables Vol C Tables 4.2.6.8 and 6.1.1.4'
Zn Zn 0.2839 1.4301 'International Tables Vol C Tables 4.2.6.8 and 6.1.1.4'

loop_
_geom_angle_atom_site_label_1
_geom_angle_atom_site_label_2
_geom_angle_atom_site_label_3
_geom_angle
_geom_angle_site_symmetry_1
_geom_angle_site_symmetry_3
_geom_angle_publ_flag
I1 Zn1 I2 117.24(2) . . ?
S1 Zn1 I1 108.75(4) . . ?
S1 Zn1 I2 108.99(3) . . ?
S2 Zn1 I1 109.96(3) . . ?
S2 Zn1 I2 104.89(4) . . ?
S2 Zn1 S1 106.49(5) . . ?
C1 S1 Zn1 102.31(15) . . ?
C4 S2 Zn1 102.03(14) . . ?
C1 N1 C2 109.2(4) . . ?
C1 N1 C7 123.8(4) . . ?
C2 N1 C7 127.0(4) . . ?
C1 N2 C41 108.8(4) . . ?
C1 N2 C42 125.2(4) . . ?
C41 N2 C42 125.9(4) . . ?
C8 C3 C12 119.7(4) . . ?
C8 C3 C13 123.1(4) . . ?
C13 C3 C12 117.2(4) . . ?
N5 C4 S2 127.5(3) . . ?
N6 C4 S2 126.1(3) . . ?
N6 C4 N5 106.2(3) . . ?
C4 N5 C21 109.3(4) . . ?
C4 N5 C38 124.5(4) . . ?
C21 N5 C38 126.1(4) . . ?
C4 N6 C22 110.0(3) . . ?
C4 N6 C23 124.0(3) . . ?
C22 N6 C23 125.9(4) . . ?
N1 C1 S1 126.4(3) . . ?
N2 C1 S1 126.5(3) . . ?
N2 C1 N1 107.1(4) . . ?
N1 C2 H2 126.3 . . ?
C41 C2 N1 107.3(4) . . ?
C41 C2 H2 126.3 . . ?
N2 C41 H41 126.2 . . ?
C2 C41 N2 107.6(4) . . ?
C2 C41 H41 126.2 . . ?
N2 C42 H42 108.0 . . ?
N2 C42 C5 110.6(4) . . ?
N2 C42 C6 109.0(4) . . ?
C5 C42 H42 108.0 . . ?
C5 C42 C6 113.1(5) . . ?
C6 C42 H42 108.0 . . ?
C42 C5 H5A 109.5 . . ?
C42 C5 H5B 109.5 . . ?
C42 C5 H5C 109.5 . . ?
H5A C5 H5B 109.5 . . ?
H5A C5 H5C 109.5 . . ?
H5B C5 H5C 109.5 . . ?
C42 C6 H6A 109.5 . . ?
C42 C6 H6B 109.5 . . ?
C42 C6 H6C 109.5 . . ?
H6A C6 H6B 109.5 . . ?
H6A C6 H6C 109.5 . . ?
H6B C6 H6C 109.5 . . ?
N1 C7 H7A 109.1 . . ?
N1 C7 H7B 109.1 . . ?
N1 C7 C8 112.6(3) . . ?
H7A C7 H7B 107.8 . . ?
C8 C7 H7A 109.1 . . ?
C8 C7 H7B 109.1 . . ?
C3 C8 C7 118.6(4) . . ?
C9 C8 C3 120.5(4) . . ?
C9 C8 C7 120.8(4) . . ?
C8 C9 C10 118.9(4) . . ?
C8 C9 C20 123.8(5) . . ?
C20 C9 C10 117.3(5) . . ?
C11 C10 C9 119.4(4) . . ?
C11 C10 C17 121.8(5) . . ?
C17 C10 C9 118.8(5) . . ?
C10 C11 H11 118.7 . . ?
C10 C11 C12 122.6(5) . . ?
C12 C11 H11 118.7 . . ?
C11 C12 C3 118.9(5) . . ?
C11 C12 C16 122.3(5) . . ?
C16 C12 C3 118.8(5) . . ?
C3 C13 H13 118.9 . . ?
C14 C13 C3 122.2(5) . . ?
C14 C13 H13 118.9 . . ?
C13 C14 H14 119.8 . . ?
C13 C14 C15 120.3(5) . . ?
C15 C14 H14 119.8 . . ?
C14 C15 H15 119.8 . . ?
C16 C15 C14 120.5(5) . . ?
C16 C15 H15 119.8 . . ?
C12 C16 H16 119.5 . . ?
C15 C16 C12 121.0(5) . . ?
C15 C16 H16 119.5 . . ?
C10 C17 H17 119.0 . . ?
C18 C17 C10 122.1(6) . . ?
C18 C17 H17 119.0 . . ?
C17 C18 H18 119.8 . . ?
C17 C18 C19 120.3(6) . . ?
C19 C18 H18 119.8 . . ?
C18 C19 H19 119.4 . . ?
C20 C19 C18 121.3(6) . . ?
C20 C19 H19 119.4 . . ?
C9 C20 H20 119.9 . . ?
C19 C20 C9 120.2(6) . . ?
C19 C20 H20 119.9 . . ?
N5 C21 H21 125.9 . . ?
C22 C21 N5 108.2(4) . . ?
C22 C21 H21 125.9 . . ?
N6 C22 H22 126.9 . . ?
C21 C22 N6 106.2(4) . . ?
C21 C22 H22 126.9 . . ?
N6 C23 H23A 109.0 . . ?
N6 C23 H23B 109.0 . . ?
N6 C23 C24 113.1(3) . . ?
H23A C23 H23B 107.8 . . ?
C24 C23 H23A 109.0 . . ?
C24 C23 H23B 109.0 . . ?
C25 C24 C23 119.8(4) . . ?
C37 C24 C23 119.2(4) . . ?
C37 C24 C25 120.9(4) . . ?
C24 C25 C26 123.6(4) . . ?
C24 C25 C30 118.5(5) . . ?
C26 C25 C30 117.9(5) . . ?
C25 C26 H26 119.7 . . ?
C27 C26 C25 120.5(6) . . ?
C27 C26 H26 119.7 . . ?
C26 C27 H27 119.4 . . ?
C26 C27 C28 121.1(7) . . ?
C28 C27 H27 119.4 . . ?
C27 C28 H28 119.8 . . ?
C29 C28 C27 120.4(6) . . ?
C29 C28 H28 119.8 . . ?
C28 C29 H29 119.0 . . ?
C28 C29 C30 121.9(6) . . ?
C30 C29 H29 119.0 . . ?
C29 C30 C25 118.1(6) . . ?
C31 C30 C25 118.9(5) . . ?
C31 C30 C29 123.0(6) . . ?
C30 C31 H31 118.5 . . ?
C32 C31 C30 123.0(5) . . ?
C32 C31 H31 118.5 . . ?
C31 C32 C33 122.3(6) . . ?
C31 C32 C37 117.9(5) . . ?
C33 C32 C37 119.7(6) . . ?
C32 C33 H33 119.8 . . ?
C34 C33 C32 120.3(7) . . ?
C34 C33 H33 119.8 . . ?
C33 C34 H34 119.9 . . ?
C33 C34 C35 120.2(7) . . ?
C35 C34 H34 119.9 . . ?
C34 C35 H35 119.1 . . ?
C36 C35 C34 121.8(8) . . ?
C36 C35 H35 119.1 . . ?
C35 C36 H36 119.4 . . ?
C35 C36 C37 121.1(6) . . ?
C37 C36 H36 119.4 . . ?
C24 C37 C32 120.7(5) . . ?
C24 C37 C36 122.6(5) . . ?
C32 C37 C36 116.7(5) . . ?
N5 C38 H38 107.7 . . ?
N5 C38 C40 108.4(5) . . ?
C39 C38 N5 111.2(5) . . ?
C39 C38 H38 107.7 . . ?
C39 C38 C40 113.7(6) . . ?
C40 C38 H38 107.7 . . ?
C38 C39 H39A 109.5 . . ?
C38 C39 H39B 109.5 . . ?
C38 C39 H39C 109.5 . . ?
H39A C39 H39B 109.5 . . ?
H39A C39 H39C 109.5 . . ?
H39B C39 H39C 109.5 . . ?
C38 C40 H40A 109.5 . . ?
C38 C40 H40B 109.5 . . ?
C38 C40 H40C 109.5 . . ?
H40A C40 H40B 109.5 . . ?
H40A C40 H40C 109.5 . . ?
H40B C40 H40C 109.5 . . ?

loop_
_geom_bond_atom_site_label_1
_geom_bond_atom_site_label_2
_geom_bond_distance
_geom_bond_site_symmetry_2
_geom_bond_publ_flag
I1 Zn1 2.5613(7) . ?
I2 Zn1 2.6113(7) . ?
Zn1 S1 2.3857(13) . ?
Zn1 S2 2.3725(13) . ?
S1 C1 1.717(4) . ?
S2 C4 1.709(4) . ?
N1 C1 1.341(5) . ?
N1 C2 1.373(5) . ?
N1 C7 1.476(5) . ?
N2 C1 1.337(5) . ?
N2 C41 1.380(6) . ?
N2 C42 1.483(6) . ?
C3 C8 1.405(6) . ?
C3 C12 1.434(6) . ?
C3 C13 1.417(6) . ?
C4 N5 1.346(5) . ?
C4 N6 1.337(5) . ?
N5 C21 1.358(6) . ?
N5 C38 1.476(6) . ?
N6 C22 1.376(5) . ?
N6 C23 1.476(5) . ?
C2 H2 0.9300 . ?
C2 C41 1.329(7) . ?
C41 H41 0.9300 . ?
C42 H42 0.9800 . ?
C42 C5 1.510(7) . ?
C42 C6 1.518(7) . ?
C5 H5A 0.9600 . ?
C5 H5B 0.9600 . ?
C5 H5C 0.9600 . ?
C6 H6A 0.9600 . ?
C6 H6B 0.9600 . ?
C6 H6C 0.9600 . ?
C7 H7A 0.9700 . ?
C7 H7B 0.9700 . ?
C7 C8 1.505(6) . ?
C8 C9 1.402(6) . ?
C9 C10 1.444(7) . ?
C9 C20 1.422(7) . ?
C10 C11 1.373(7) . ?
C10 C17 1.425(7) . ?
C11 H11 0.9300 . ?
C11 C12 1.380(7) . ?
C12 C16 1.428(7) . ?
C13 H13 0.9300 . ?
C13 C14 1.345(7) . ?
C14 H14 0.9300 . ?
C14 C15 1.409(8) . ?
C15 H15 0.9300 . ?
C15 C16 1.343(8) . ?
C16 H16 0.9300 . ?
C17 H17 0.9300 . ?
C17 C18 1.317(9) . ?
C18 H18 0.9300 . ?
C18 C19 1.398(9) . ?
C19 H19 0.9300 . ?
C19 C20 1.384(8) . ?
C20 H20 0.9300 . ?
C21 H21 0.9300 . ?
C21 C22 1.337(6) . ?
C22 H22 0.9300 . ?
C23 H23A 0.9700 . ?
C23 H23B 0.9700 . ?
C23 C24 1.494(6) . ?
C24 C25 1.411(6) . ?
C24 C37 1.397(6) . ?
C25 C26 1.430(7) . ?
C25 C30 1.437(7) . ?
C26 H26 0.9300 . ?
C26 C27 1.357(8) . ?
C27 H27 0.9300 . ?
C27 C28 1.404(10) . ?
C28 H28 0.9300 . ?
C28 C29 1.329(9) . ?
C29 H29 0.9300 . ?
C29 C30 1.425(8) . ?
C30 C31 1.402(8) . ?
C31 H31 0.9300 . ?
C31 C32 1.382(8) . ?
C32 C33 1.411(9) . ?
C32 C37 1.428(7) . ?
C33 H33 0.9300 . ?
C33 C34 1.364(10) . ?
C34 H34 0.9300 . ?
C34 C35 1.376(11) . ?
C35 H35 0.9300 . ?
C35 C36 1.342(9) . ?
C36 H36 0.9300 . ?
C36 C37 1.429(7) . ?
C38 H38 0.9800 . ?
C38 C39 1.470(9) . ?
C38 C40 1.507(8) . ?
C39 H39A 0.9600 . ?
C39 H39B 0.9600 . ?
C39 H39C 0.9600 . ?
C40 H40A 0.9600 . ?
C40 H40B 0.9600 . ?
C40 H40C 0.9600 . ?

loop_
_geom_torsion_atom_site_label_1
_geom_torsion_atom_site_label_2
_geom_torsion_atom_site_label_3
_geom_torsion_atom_site_label_4
_geom_torsion
_geom_torsion_site_symmetry_1
_geom_torsion_site_symmetry_2
_geom_torsion_site_symmetry_3
_geom_torsion_site_symmetry_4
_geom_torsion_publ_flag
Zn1 S1 C1 N1 66.8(4) . . . . ?
Zn1 S1 C1 N2 -114.0(4) . . . . ?
Zn1 S2 C4 N5 -98.6(4) . . . . ?
Zn1 S2 C4 N6 86.0(4) . . . . ?
S2 C4 N5 C21 -175.6(4) . . . . ?
S2 C4 N5 C38 4.1(7) . . . . ?
S2 C4 N6 C22 176.6(3) . . . . ?
S2 C4 N6 C23 -6.7(6) . . . . ?
N1 C2 C41 N2 -0.1(6) . . . . ?
N1 C7 C8 C3 -73.0(5) . . . . ?
N1 C7 C8 C9 109.6(5) . . . . ?
C3 C8 C9 C10 -1.8(6) . . . . ?
C3 C8 C9 C20 179.9(4) . . . . ?
C3 C12 C16 C15 -1.2(8) . . . . ?
C3 C13 C14 C15 -0.6(8) . . . . ?
C4 N5 C21 C22 -1.3(6) . . . . ?
C4 N5 C38 C39 123.4(6) . . . . ?
C4 N5 C38 C40 -110.8(5) . . . . ?
C4 N6 C22 C21 -1.1(5) . . . . ?
C4 N6 C23 C24 154.5(4) . . . . ?
N5 C4 N6 C22 0.3(5) . . . . ?
N5 C4 N6 C23 177.1(4) . . . . ?
N5 C21 C22 N6 1.4(6) . . . . ?
N6 C4 N5 C21 0.6(5) . . . . ?
N6 C4 N5 C38 -179.8(4) . . . . ?
N6 C23 C24 C25 105.2(5) . . . . ?
N6 C23 C24 C37 -78.2(5) . . . . ?
C1 N1 C2 C41 -0.7(6) . . . . ?
C1 N1 C7 C8 158.8(4) . . . . ?
C1 N2 C41 C2 0.9(6) . . . . ?
C1 N2 C42 C5 -130.1(5) . . . . ?
C1 N2 C42 C6 104.9(5) . . . . ?
C2 N1 C1 S1 -179.4(3) . . . . ?
C2 N1 C1 N2 1.3(5) . . . . ?
C2 N1 C7 C8 -22.7(7) . . . . ?
C41 N2 C1 S1 179.3(4) . . . . ?
C41 N2 C1 N1 -1.4(5) . . . . ?
C41 N2 C42 C5 52.7(6) . . . . ?
C41 N2 C42 C6 -72.3(6) . . . . ?
C42 N2 C1 S1 1.7(7) . . . . ?
C42 N2 C1 N1 -179.0(4) . . . . ?
C42 N2 C41 C2 178.5(4) . . . . ?
C7 N1 C1 S1 -0.6(6) . . . . ?
C7 N1 C1 N2 -179.9(4) . . . . ?
C7 N1 C2 C41 -179.5(4) . . . . ?
C7 C8 C9 C10 175.5(4) . . . . ?
C7 C8 C9 C20 -2.8(7) . . . . ?
C8 C3 C12 C11 0.9(6) . . . . ?
C8 C3 C12 C16 179.5(4) . . . . ?
C8 C3 C13 C14 -178.6(4) . . . . ?
C8 C9 C10 C11 2.8(6) . . . . ?
C8 C9 C10 C17 -176.7(4) . . . . ?
C8 C9 C20 C19 176.6(5) . . . . ?
C9 C10 C11 C12 -2.0(7) . . . . ?
C9 C10 C17 C18 -0.5(8) . . . . ?
C10 C9 C20 C19 -1.7(7) . . . . ?
C10 C11 C12 C3 0.2(7) . . . . ?
C10 C11 C12 C16 -178.3(5) . . . . ?
C10 C17 C18 C19 -0.7(10) . . . . ?
C11 C10 C17 C18 180.0(6) . . . . ?
C11 C12 C16 C15 177.4(5) . . . . ?
C12 C3 C8 C7 -177.4(4) . . . . ?
C12 C3 C8 C9 0.0(6) . . . . ?
C12 C3 C13 C14 1.4(7) . . . . ?
C13 C3 C8 C7 2.6(6) . . . . ?
C13 C3 C8 C9 180.0(4) . . . . ?
C13 C3 C12 C11 -179.1(4) . . . . ?
C13 C3 C12 C16 -0.6(6) . . . . ?
C13 C14 C15 C16 -1.2(9) . . . . ?
C14 C15 C16 C12 2.1(9) . . . . ?
C17 C10 C11 C12 177.5(5) . . . . ?
C17 C18 C19 C20 0.7(10) . . . . ?
C18 C19 C20 C9 0.5(8) . . . . ?
C20 C9 C10 C11 -178.8(4) . . . . ?
C20 C9 C10 C17 1.7(6) . . . . ?
C21 N5 C38 C39 -57.0(8) . . . . ?
C21 N5 C38 C40 68.7(7) . . . . ?
C22 N6 C23 C24 -29.2(6) . . . . ?
C23 N6 C22 C21 -177.8(4) . . . . ?
C23 C24 C25 C26 -6.3(6) . . . . ?
C23 C24 C25 C30 173.4(4) . . . . ?
C23 C24 C37 C32 -173.8(4) . . . . ?
C23 C24 C37 C36 6.5(7) . . . . ?
C24 C25 C26 C27 179.7(5) . . . . ?
C24 C25 C30 C29 -178.2(4) . . . . ?
C24 C25 C30 C31 1.8(6) . . . . ?
C25 C24 C37 C32 2.7(7) . . . . ?
C25 C24 C37 C36 -176.9(4) . . . . ?
C25 C26 C27 C28 -1.1(8) . . . . ?
C25 C30 C31 C32 0.0(7) . . . . ?
C26 C25 C30 C29 1.5(6) . . . . ?
C26 C25 C30 C31 -178.5(4) . . . . ?
C26 C27 C28 C29 0.6(9) . . . . ?
C27 C28 C29 C30 1.1(9) . . . . ?
C28 C29 C30 C25 -2.1(8) . . . . ?
C28 C29 C30 C31 177.9(5) . . . . ?
C29 C30 C31 C32 180.0(5) . . . . ?
C30 C25 C26 C27 0.0(7) . . . . ?
C30 C31 C32 C33 -178.7(5) . . . . ?
C30 C31 C32 C37 -0.5(8) . . . . ?
C31 C32 C33 C34 179.1(7) . . . . ?
C31 C32 C37 C24 -0.9(7) . . . . ?
C31 C32 C37 C36 178.8(5) . . . . ?
C32 C33 C34 C35 1.3(12) . . . . ?
C33 C32 C37 C24 177.4(5) . . . . ?
C33 C32 C37 C36 -3.0(7) . . . . ?
C33 C34 C35 C36 -1.5(13) . . . . ?
C34 C35 C36 C37 -0.7(11) . . . . ?
C35 C36 C37 C24 -177.5(5) . . . . ?
C35 C36 C37 C32 2.9(8) . . . . ?
C37 C24 C25 C26 177.2(4) . . . . ?
C37 C24 C25 C30 -3.1(6) . . . . ?
C37 C32 C33 C34 0.9(10) . . . . ?
C38 N5 C21 C22 179.1(5) . . . . ?
